data_7222226
loop_
_publ_author_name
'Slater, P.R.'
'Gover, R.K.B.'

_publ_section_title
;
 Synthesis and structure of the new oxide fluoride Sr2 Ti O3 F2 from the
 low temperature fluorination of Sr2 Ti O4: an example of a staged
 fluorine substitution/insertion reaction
;
_journal_name_full 'Journal of Materials Chemistry'
_journal_page_first 291
_journal_page_last 294
_journal_volume 12
_journal_year 2002
_chemical_formula_sum 'F1.8 O3 Sr2 Ti'
_chemical_name_systematic 'Sr2 Ti O3 F1.8'
_space_group_IT_number 129
_symmetry_space_group_name_Hall '-P 4a 2a'
_symmetry_space_group_name_H-M 'P 4/n m m :2'
_cell_angle_alpha 90
_cell_angle_beta 90
_cell_angle_gamma 90
_cell_formula_units_Z 2
_cell_length_a 3.8017
_cell_length_b 3.8017
_cell_length_c 15.5358
_cell_volume 224.538
_citation_journal_id_ASTM JMACEP
_cod_data_source_file Slater_JMACEP_2002_616.cif
_cod_data_source_block F1.8O3Sr2Ti1
_cod_original_cell_volume 224.5377
_cod_original_formula_sum 'F1.8 O3 Sr2 Ti1'
_cod_database_code 7222226

loop_
_symmetry_equiv_pos_as_xyz
x,y,z
-y+1/2,x,z
-x+1/2,-y+1/2,z
y,-x+1/2,z
x+1/2,-y,-z
y+1/2,x+1/2,-z
-x,y+1/2,-z
-y,-x,-z
-x,-y,-z
y-1/2,-x,-z
x-1/2,y-1/2,-z
-y,x-1/2,-z
-x-1/2,y,z
-y-1/2,-x-1/2,z
x,-y-1/2,z
y,x,z

loop_
_atom_site_label
_atom_site_type_symbol
_atom_site_fract_x
_atom_site_fract_y
_atom_site_fract_z
_atom_site_occupancy
_atom_site_U_iso_or_equiv
F1 F-1 0.25 0.25 0.4413 0.89 0.0
O2 O-2 0.25 0.25 0.1504 1 0.0
F2 F-1 0.25 0.75 0 0.91 0.0
Sr1 Sr+2 0.75 0.75 0.0967 1 0.0
Sr2 Sr+2 0.75 0.75 0.3976 1 0.0
Ti1 Ti+3 0.25 0.25 0.2592 1 0.0
O1 O-2 0.25 0.75 0.2934 1 0.0
